data_7131843
loop_
_publ_author_name
'Balayan, Kajal'
'Sharma, Himanshu'
'Vanka, Kumar'
'Ravindranathan, Sapna'
'Gonnade, Rajesh G.'
'Sen, Sakya S.'

_publ_section_title
;
 On the competition between six-membered and five-membered NHC towards
 alane centered ring expansion.
;
_journal_issue 55
_journal_name_full 'Chemical communications (Cambridge, England)'
_journal_page_first 8540
_journal_page_last 8543
_journal_paper_doi 10.1039/d3cc02063k
_journal_volume 59
_journal_year 2023
_chemical_formula_moiety 'C28 H40 Al Br3 N2'
_chemical_formula_sum 'C28 H40 Al Br3 N2'
_chemical_formula_weight 671.33
_space_group_crystal_system monoclinic
_space_group_IT_number 14
_space_group_name_Hall '-P 2ybc'
_space_group_name_H-M_alt 'P 1 21/c 1'
_atom_sites_solution_hydrogens geom
_audit_creation_method SHELXL-2018/3
_audit_update_record
;
2023-06-04 deposited with the CCDC.	2023-06-13 downloaded from the CCDC.
;
_cell_angle_alpha 90
_cell_angle_beta 111.758(2)
_cell_angle_gamma 90
_cell_formula_units_Z 8
_cell_length_a 21.7906(14)
_cell_length_b 17.5474(11)
_cell_length_c 17.0364(12)
_cell_measurement_reflns_used 9347
_cell_measurement_temperature 100(2)
_cell_measurement_theta_max 30.02
_cell_measurement_theta_min 2.23
_cell_volume 6050.1(7)
_computing_cell_refinement 'SAINT (Bruker, 2016)'
_computing_data_collection 'APEX3 (Bruker, 2016)'
_computing_data_reduction 'SAINT (Bruker, 2016)'
_computing_molecular_graphics 'Bruker SHELXTL, Mercury 2020.20'
_computing_publication_material 'Bruker SHELXTL'
_computing_structure_refinement 'SHELXL-2018/3 (Sheldrick, 2018)'
_computing_structure_solution 'SHELXT 2014/5 (Sheldrick, 2014)'
_diffrn_ambient_temperature 100(2)
_diffrn_detector 'Photon II CPAD Area Detector'
_diffrn_detector_area_resol_mean 7.39
_diffrn_measured_fraction_theta_full 0.999
_diffrn_measured_fraction_theta_max 0.994
_diffrn_measurement_device '\k-geometry diffractometer'
_diffrn_measurement_device_type 'Bruker D8 VENTURE Kappa Duo PHOTON II CPAD'
_diffrn_measurement_method '\f and \w scans'
_diffrn_radiation_monochromator 'multilayer mirrors'
_diffrn_radiation_type MoK\a
_diffrn_radiation_wavelength 0.71073
_diffrn_reflns_av_R_equivalents 0.1288
_diffrn_reflns_av_unetI/netI 0.1149
_diffrn_reflns_Laue_measured_fraction_full 0.999
_diffrn_reflns_Laue_measured_fraction_max 0.994
_diffrn_reflns_limit_h_max 29
_diffrn_reflns_limit_h_min -30
_diffrn_reflns_limit_k_max 24
_diffrn_reflns_limit_k_min -24
_diffrn_reflns_limit_l_max 24
_diffrn_reflns_limit_l_min -20
_diffrn_reflns_number 111318
_diffrn_reflns_point_group_measured_fraction_full 0.999
_diffrn_reflns_point_group_measured_fraction_max 0.994
_diffrn_reflns_theta_full 25.242
_diffrn_reflns_theta_max 30.115
_diffrn_reflns_theta_min 2.392
_diffrn_source 'micro-focus sealed tube'
_diffrn_source_type 'Incoatech I\mS HB'
_exptl_absorpt_coefficient_mu 4.048
_exptl_absorpt_correction_T_max 0.7460
_exptl_absorpt_correction_T_min 0.6313
_exptl_absorpt_correction_type multi-scan
_exptl_absorpt_process_details 'SADABS (Bruker, 2016)'
_exptl_crystal_colour colourless
_exptl_crystal_density_diffrn 1.474
_exptl_crystal_description block
_exptl_crystal_F_000 2720
_exptl_crystal_size_max 0.150
_exptl_crystal_size_mid 0.110
_exptl_crystal_size_min 0.080
_refine_diff_density_max 1.961
_refine_diff_density_min -1.504
_refine_diff_density_rms 0.134
_refine_ls_extinction_method none
_refine_ls_goodness_of_fit_ref 1.009
_refine_ls_hydrogen_treatment constr
_refine_ls_matrix_type full
_refine_ls_number_parameters 629
_refine_ls_number_reflns 17722
_refine_ls_number_restraints 0
_refine_ls_restrained_S_all 1.009
_refine_ls_R_factor_all 0.1452
_refine_ls_R_factor_gt 0.0633
_refine_ls_shift/su_max 0.001
_refine_ls_shift/su_mean 0.000
_refine_ls_structure_factor_coef Fsqd
_refine_ls_weighting_details 'w=1/[\s^2^(Fo^2^)+(0.0267P)^2^+19.0155P] where P=(Fo^2^+2Fc^2^)/3'
_refine_ls_weighting_scheme calc
_refine_ls_wR_factor_gt 0.0994
_refine_ls_wR_factor_ref 0.1207
_reflns_Friedel_coverage 0.000
_reflns_number_gt 9926
_reflns_number_total 17722
_reflns_threshold_expression 'I > 2\s(I)'
_cod_data_source_file d3cc02063k2.cif
_cod_data_source_block mo_Kb_AlBr3_5_0ma_a
_cod_original_sg_symbol_H-M 'P 21/c'
_cod_database_code 7131843
_shelx_shelxl_version_number 2018/3
_shelx_space_group_comment
;
The symmetry employed for this shelxl refinement is uniquely defined
by the following loop, which should always be used as a source of
symmetry information in preference to the above space-group names.
They are only intended as comments.
;
_shelx_estimated_absorpt_t_min 0.582
_shelx_estimated_absorpt_t_max 0.738

loop_
_space_group_symop_operation_xyz
'x, y, z'
'-x, y+1/2, -z+1/2'
'-x, -y, -z'
'x, -y-1/2, z-1/2'

loop_
_atom_site_label
_atom_site_type_symbol
_atom_site_fract_x
_atom_site_fract_y
_atom_site_fract_z
_atom_site_U_iso_or_equiv
_atom_site_adp_type
_atom_site_occupancy
_atom_site_site_symmetry_order
_atom_site_calc_flag
_atom_site_refinement_flags_posn
_atom_site_refinement_flags_adp
_atom_site_refinement_flags_occupancy
_atom_site_disorder_assembly
_atom_site_disorder_group
Br1 Br 0.35928(2) 0.33164(3) 0.51586(3) 0.02725(12) Uani 1 1 d . . . . .
Br2 Br 0.26467(2) 0.15211(3) 0.46594(3) 0.03054(12) Uani 1 1 d . . . . .
Br3 Br 0.18035(2) 0.34132(3) 0.43321(3) 0.03197(13) Uani 1 1 d . . . . .
Al1 Al 0.26780(6) 0.27189(7) 0.52167(8) 0.0158(3) Uani 1 1 d . . . . .
N1 N 0.32411(16) 0.22912(19) 0.7044(2) 0.0160(8) Uani 1 1 d . . . . .
N2 N 0.21061(16) 0.2354(2) 0.6523(2) 0.0172(8) Uani 1 1 d . . . . .
C1 C 0.26751(19) 0.2478(2) 0.6410(3) 0.0129(8) Uani 1 1 d . . . . .
C2 C 0.3266(2) 0.1930(3) 0.7840(3) 0.0238(10) Uani 1 1 d . . . . .
H2A H 0.331568 0.232801 0.827169 0.029 Uiso 1 1 calc R U . . .
H2B H 0.365279 0.158669 0.805472 0.029 Uiso 1 1 calc R U . . .
C3 C 0.2647(2) 0.1485(2) 0.7696(3) 0.0215(10) Uani 1 1 d . . . . .
H3A H 0.264528 0.128319 0.823766 0.026 Uiso 1 1 calc R U . . .
H3B H 0.261606 0.105028 0.731193 0.026 Uiso 1 1 calc R U . . .
C4 C 0.2077(2) 0.2019(3) 0.7306(3) 0.0298(12) Uani 1 1 d . . . . .
H4A H 0.165585 0.173947 0.717351 0.036 Uiso 1 1 calc R U . . .
H4B H 0.209377 0.243004 0.771193 0.036 Uiso 1 1 calc R U . . .
C5 C 0.14659(19) 0.2615(2) 0.5941(3) 0.0169(9) Uani 1 1 d . . . . .
C6 C 0.1030(2) 0.2090(2) 0.5396(3) 0.0198(10) Uani 1 1 d . . . . .
C7 C 0.0399(2) 0.2353(3) 0.4898(3) 0.0269(11) Uani 1 1 d . . . . .
H7 H 0.009557 0.201111 0.451495 0.032 Uiso 1 1 calc R U . . .
C8 C 0.0208(2) 0.3089(3) 0.4947(3) 0.0273(11) Uani 1 1 d . . . . .
H8 H -0.022219 0.325413 0.459761 0.033 Uiso 1 1 calc R U . . .
C9 C 0.0642(2) 0.3592(3) 0.5505(3) 0.0240(10) Uani 1 1 d . . . . .
H9 H 0.050141 0.409889 0.554346 0.029 Uiso 1 1 calc R U . . .
C10 C 0.1282(2) 0.3371(2) 0.6014(3) 0.0178(9) Uani 1 1 d . . . . .
C11 C 0.1739(2) 0.3950(2) 0.6611(3) 0.0244(11) Uani 1 1 d . . . . .
H11 H 0.220189 0.375356 0.679249 0.029 Uiso 1 1 calc R U . . .
C12 C 0.1712(3) 0.4730(3) 0.6190(4) 0.0417(14) Uani 1 1 d . . . . .
H12A H 0.180737 0.466711 0.567504 0.062 Uiso 1 1 calc R U . . .
H12B H 0.204132 0.506989 0.658161 0.062 Uiso 1 1 calc R U . . .
H12C H 0.127064 0.495038 0.604565 0.062 Uiso 1 1 calc R U . . .
C13 C 0.1574(3) 0.4064(3) 0.7399(3) 0.0412(14) Uani 1 1 d . . . . .
H13A H 0.115272 0.433568 0.724681 0.062 Uiso 1 1 calc R U . . .
H13B H 0.192432 0.436337 0.781614 0.062 Uiso 1 1 calc R U . . .
H13C H 0.153918 0.356689 0.764124 0.062 Uiso 1 1 calc R U . . .
C14 C 0.1212(2) 0.1266(3) 0.5333(3) 0.0253(11) Uani 1 1 d . . . . .
H14 H 0.170209 0.121322 0.562222 0.030 Uiso 1 1 calc R U . . .
C15 C 0.1021(2) 0.1010(3) 0.4422(3) 0.0325(12) Uani 1 1 d . . . . .
H15A H 0.053858 0.100789 0.414374 0.049 Uiso 1 1 calc R U . . .
H15B H 0.119110 0.049456 0.440856 0.049 Uiso 1 1 calc R U . . .
H15C H 0.121005 0.136074 0.412439 0.049 Uiso 1 1 calc R U . . .
C16 C 0.0880(4) 0.0743(3) 0.5781(4) 0.0563(18) Uani 1 1 d . . . . .
H16A H 0.101344 0.089711 0.637349 0.084 Uiso 1 1 calc R U . . .
H16B H 0.101639 0.021494 0.575144 0.084 Uiso 1 1 calc R U . . .
H16C H 0.039929 0.078364 0.550224 0.084 Uiso 1 1 calc R U . . .
C17 C 0.38869(19) 0.2546(2) 0.7082(3) 0.0171(9) Uani 1 1 d . . . . .
C18 C 0.4312(2) 0.2025(3) 0.6918(3) 0.0193(9) Uani 1 1 d . . . . .
C19 C 0.4937(2) 0.2288(3) 0.7010(3) 0.0244(11) Uani 1 1 d . . . . .
H19 H 0.523816 0.194750 0.690753 0.029 Uiso 1 1 calc R U . . .
C20 C 0.5133(2) 0.3031(3) 0.7248(3) 0.0307(12) Uani 1 1 d . . . . .
H20 H 0.555529 0.320468 0.728185 0.037 Uiso 1 1 calc R U . . .
C21 C 0.4709(2) 0.3516(3) 0.7435(3) 0.0254(11) Uani 1 1 d . . . . .
H21 H 0.484885 0.402093 0.761396 0.030 Uiso 1 1 calc R U . . .
C22 C 0.4083(2) 0.3287(2) 0.7369(3) 0.0188(9) Uani 1 1 d . . . . .
C23 C 0.3656(2) 0.3832(3) 0.7646(3) 0.0226(10) Uani 1 1 d . . . . .
H23 H 0.322295 0.357679 0.754042 0.027 Uiso 1 1 calc R U . . .
C24 C 0.3519(3) 0.4574(3) 0.7151(4) 0.0371(13) Uani 1 1 d . . . . .
H24A H 0.393737 0.483638 0.724320 0.056 Uiso 1 1 calc R U . . .
H24B H 0.323754 0.490008 0.734376 0.056 Uiso 1 1 calc R U . . .
H24C H 0.329426 0.446509 0.654778 0.056 Uiso 1 1 calc R U . . .
C25 C 0.3981(3) 0.3990(3) 0.8596(3) 0.0316(12) Uani 1 1 d . . . . .
H25A H 0.407523 0.350643 0.890525 0.047 Uiso 1 1 calc R U . . .
H25B H 0.368123 0.429498 0.877899 0.047 Uiso 1 1 calc R U . . .
H25C H 0.439438 0.427088 0.871204 0.047 Uiso 1 1 calc R U . . .
C26 C 0.4133(2) 0.1201(3) 0.6680(3) 0.0227(10) Uani 1 1 d . . . . .
H26 H 0.364503 0.114339 0.652295 0.027 Uiso 1 1 calc R U . . .
C27 C 0.4300(2) 0.0963(3) 0.5923(3) 0.0268(11) Uani 1 1 d . . . . .
H27A H 0.407597 0.130262 0.544643 0.040 Uiso 1 1 calc R U . . .
H27B H 0.415271 0.043751 0.576582 0.040 Uiso 1 1 calc R U . . .
H27C H 0.477868 0.099470 0.607107 0.040 Uiso 1 1 calc R U . . .
C28 C 0.4479(3) 0.0672(3) 0.7424(3) 0.0399(14) Uani 1 1 d . . . . .
H28A H 0.495820 0.070558 0.757648 0.060 Uiso 1 1 calc R U . . .
H28B H 0.433366 0.014638 0.726591 0.060 Uiso 1 1 calc R U . . .
H28C H 0.436754 0.082447 0.790885 0.060 Uiso 1 1 calc R U . . .
Br4 Br 0.76206(3) 0.42578(3) 0.74346(3) 0.03470(13) Uani 1 1 d . . . . .
Br5 Br 0.68295(2) 0.23306(3) 0.72769(3) 0.02992(12) Uani 1 1 d . . . . .
Br6 Br 0.86160(2) 0.25041(3) 0.81619(3) 0.03342(13) Uani 1 1 d . . . . .
Al2 Al 0.76893(6) 0.29951(8) 0.71394(8) 0.0179(3) Uani 1 1 d . . . . .
N3 N 0.82398(16) 0.31557(19) 0.5780(2) 0.0155(8) Uani 1 1 d . . . . .
N4 N 0.71127(16) 0.29955(19) 0.5242(2) 0.0146(7) Uani 1 1 d . . . . .
C29 C 0.76843(19) 0.3007(2) 0.5919(3) 0.0141(9) Uani 1 1 d . . . . .
C30 C 0.7096(2) 0.3079(3) 0.4373(3) 0.0247(11) Uani 1 1 d . . . . .
H30A H 0.665152 0.324638 0.399318 0.030 Uiso 1 1 calc R U . . .
H30B H 0.719120 0.258156 0.416670 0.030 Uiso 1 1 calc R U . . .
C31 C 0.7605(2) 0.3657(2) 0.4363(3) 0.0198(10) Uani 1 1 d . . . . .
H31A H 0.760515 0.371210 0.378458 0.024 Uiso 1 1 calc R U . . .
H31B H 0.750787 0.415959 0.455404 0.024 Uiso 1 1 calc R U . . .
C32 C 0.8261(2) 0.3366(3) 0.4953(3) 0.0241(10) Uani 1 1 d . . . . .
H32A H 0.838906 0.291563 0.469948 0.029 Uiso 1 1 calc R U . . .
H32B H 0.860081 0.376506 0.503442 0.029 Uiso 1 1 calc R U . . .
C33 C 0.8892(2) 0.2991(3) 0.6391(3) 0.0202(10) Uani 1 1 d . . . . .
C34 C 0.9108(2) 0.2234(3) 0.6492(3) 0.0257(11) Uani 1 1 d . . . . .
C35 C 0.9750(2) 0.2090(3) 0.7042(3) 0.0336(13) Uani 1 1 d . . . . .
H35 H 0.990561 0.157947 0.713193 0.040 Uiso 1 1 calc R U . . .
C36 C 1.0163(2) 0.2672(3) 0.7460(3) 0.0354(13) Uani 1 1 d . . . . .
H36 H 1.060016 0.256232 0.783737 0.043 Uiso 1 1 calc R U . . .
C37 C 0.9946(2) 0.3414(3) 0.7333(3) 0.0309(12) Uani 1 1 d . . . . .
H37 H 1.023851 0.381056 0.762388 0.037 Uiso 1 1 calc R U . . .
C38 C 0.9312(2) 0.3599(3) 0.6790(3) 0.0205(10) Uani 1 1 d . . . . .
C39 C 0.8674(3) 0.1576(3) 0.5999(4) 0.0403(15) Uani 1 1 d . . . . .
H39 H 0.821967 0.178067 0.569217 0.048 Uiso 1 1 calc R U . . .
C40 C 0.8622(4) 0.0936(3) 0.6581(5) 0.075(3) Uani 1 1 d . . . . .
H40A H 0.833527 0.053181 0.624228 0.112 Uiso 1 1 calc R U . . .
H40B H 0.843563 0.113871 0.698082 0.112 Uiso 1 1 calc R U . . .
H40C H 0.906309 0.072768 0.689420 0.112 Uiso 1 1 calc R U . . .
C41 C 0.8925(4) 0.1253(3) 0.5347(4) 0.0576(19) Uani 1 1 d . . . . .
H41A H 0.938170 0.107975 0.562863 0.086 Uiso 1 1 calc R U . . .
H41B H 0.890762 0.164945 0.493384 0.086 Uiso 1 1 calc R U . . .
H41C H 0.864660 0.082265 0.505714 0.086 Uiso 1 1 calc R U . . .
C42 C 0.9106(2) 0.4432(2) 0.6644(3) 0.0237(11) Uani 1 1 d . . . . .
H42 H 0.862127 0.445368 0.630248 0.028 Uiso 1 1 calc R U . . .
C43 C 0.9236(3) 0.4854(3) 0.7477(3) 0.0342(13) Uani 1 1 d . . . . .
H43A H 0.900604 0.459396 0.779745 0.051 Uiso 1 1 calc R U . . .
H43B H 0.907411 0.537875 0.735806 0.051 Uiso 1 1 calc R U . . .
H43C H 0.971206 0.485968 0.780963 0.051 Uiso 1 1 calc R U . . .
C44 C 0.9472(2) 0.4842(3) 0.6151(3) 0.0316(12) Uani 1 1 d . . . . .
H44A H 0.932423 0.537278 0.605286 0.047 Uiso 1 1 calc R U . . .
H44B H 0.937709 0.458615 0.560676 0.047 Uiso 1 1 calc R U . . .
H44C H 0.994868 0.482735 0.647746 0.047 Uiso 1 1 calc R U . . .
C45 C 0.6473(2) 0.2801(2) 0.5261(3) 0.0157(9) Uani 1 1 d . . . . .
C46 C 0.6279(2) 0.2036(2) 0.5144(3) 0.0217(10) Uani 1 1 d . . . . .
C47 C 0.5637(3) 0.1872(3) 0.5079(3) 0.0328(13) Uani 1 1 d . . . . .
H47 H 0.548800 0.135877 0.499480 0.039 Uiso 1 1 calc R U . . .
C48 C 0.5211(2) 0.2435(3) 0.5132(3) 0.0336(12) Uani 1 1 d . . . . .
H48 H 0.477744 0.230657 0.509349 0.040 Uiso 1 1 calc R U . . .
C49 C 0.5415(2) 0.3180(3) 0.5242(3) 0.0275(11) Uani 1 1 d . . . . .
H49 H 0.511951 0.356332 0.528003 0.033 Uiso 1 1 calc R U . . .
C50 C 0.6050(2) 0.3386(3) 0.5299(3) 0.0195(9) Uani 1 1 d . . . . .
C51 C 0.6231(2) 0.4220(2) 0.5340(3) 0.0231(10) Uani 1 1 d . . . . .
H51 H 0.672306 0.425877 0.553415 0.028 Uiso 1 1 calc R U . . .
C52 C 0.6009(2) 0.4678(3) 0.5947(4) 0.0373(14) Uani 1 1 d . . . . .
H52A H 0.552610 0.471546 0.572052 0.056 Uiso 1 1 calc R U . . .
H52B H 0.620115 0.518973 0.601429 0.056 Uiso 1 1 calc R U . . .
H52C H 0.615750 0.442183 0.649771 0.056 Uiso 1 1 calc R U . . .
C53 C 0.5929(3) 0.4564(3) 0.4443(4) 0.0482(16) Uani 1 1 d . . . . .
H53A H 0.609075 0.428274 0.406111 0.072 Uiso 1 1 calc R U . . .
H53B H 0.605907 0.510061 0.446004 0.072 Uiso 1 1 calc R U . . .
H53C H 0.544648 0.452778 0.423827 0.072 Uiso 1 1 calc R U . . .
C54 C 0.6720(2) 0.1405(2) 0.5058(3) 0.0275(11) Uani 1 1 d . . . . .
H54 H 0.717531 0.161706 0.521171 0.033 Uiso 1 1 calc R U . . .
C55 C 0.6757(3) 0.0738(3) 0.5666(4) 0.0490(17) Uani 1 1 d . . . . .
H55A H 0.692325 0.092602 0.624931 0.073 Uiso 1 1 calc R U . . .
H55B H 0.705491 0.034507 0.560471 0.073 Uiso 1 1 calc R U . . .
H55C H 0.631464 0.052128 0.552960 0.073 Uiso 1 1 calc R U . . .
C56 C 0.6493(3) 0.1108(3) 0.4146(3) 0.0352(13) Uani 1 1 d . . . . .
H56A H 0.605106 0.088386 0.398461 0.053 Uiso 1 1 calc R U . . .
H56B H 0.680325 0.071902 0.410647 0.053 Uiso 1 1 calc R U . . .
H56C H 0.647954 0.153062 0.376404 0.053 Uiso 1 1 calc R U . . .

loop_
_atom_site_aniso_label
_atom_site_aniso_U_11
_atom_site_aniso_U_22
_atom_site_aniso_U_33
_atom_site_aniso_U_23
_atom_site_aniso_U_13
_atom_site_aniso_U_12
Br1 0.0243(2) 0.0359(3) 0.0223(3) 0.0023(2) 0.00953(19) -0.0077(2)
Br2 0.0351(3) 0.0278(3) 0.0286(3) -0.0109(2) 0.0116(2) -0.0022(2)
Br3 0.0259(2) 0.0498(3) 0.0240(3) 0.0172(2) 0.0137(2) 0.0180(2)
Al1 0.0150(6) 0.0186(6) 0.0137(7) 0.0019(5) 0.0053(5) 0.0022(5)
N1 0.0159(17) 0.0183(18) 0.0143(19) 0.0035(15) 0.0061(14) 0.0014(14)
N2 0.0144(17) 0.0246(19) 0.0133(19) 0.0047(15) 0.0061(14) 0.0002(15)
C1 0.0147(19) 0.0103(18) 0.013(2) -0.0009(16) 0.0048(16) -0.0013(15)
C2 0.020(2) 0.033(3) 0.018(2) 0.011(2) 0.0065(19) 0.0025(19)
C3 0.029(2) 0.020(2) 0.017(2) 0.0067(18) 0.0110(19) 0.0024(19)
C4 0.026(3) 0.045(3) 0.021(3) 0.018(2) 0.013(2) 0.007(2)
C5 0.0135(19) 0.022(2) 0.016(2) 0.0028(18) 0.0057(17) 0.0008(17)
C6 0.022(2) 0.022(2) 0.017(2) 0.0023(18) 0.0089(18) -0.0011(18)
C7 0.021(2) 0.030(3) 0.024(3) -0.005(2) 0.003(2) -0.005(2)
C8 0.016(2) 0.039(3) 0.025(3) 0.003(2) 0.0045(19) 0.003(2)
C9 0.021(2) 0.025(2) 0.028(3) -0.001(2) 0.012(2) 0.0027(19)
C10 0.014(2) 0.024(2) 0.018(2) 0.0045(19) 0.0088(17) 0.0010(17)
C11 0.019(2) 0.019(2) 0.033(3) -0.002(2) 0.008(2) 0.0000(18)
C12 0.050(3) 0.030(3) 0.052(4) -0.001(3) 0.026(3) -0.010(3)
C13 0.054(4) 0.034(3) 0.028(3) -0.005(2) 0.007(3) -0.005(3)
C14 0.027(2) 0.023(2) 0.023(3) 0.000(2) 0.006(2) -0.0033(19)
C15 0.031(3) 0.028(3) 0.036(3) -0.007(2) 0.008(2) -0.002(2)
C16 0.089(5) 0.032(3) 0.064(5) 0.014(3) 0.048(4) 0.003(3)
C17 0.0127(19) 0.023(2) 0.013(2) 0.0002(18) 0.0014(16) -0.0019(17)
C18 0.018(2) 0.026(2) 0.013(2) -0.0004(18) 0.0048(18) 0.0013(18)
C19 0.014(2) 0.033(3) 0.027(3) -0.005(2) 0.0088(19) -0.0007(19)
C20 0.020(2) 0.040(3) 0.031(3) -0.014(2) 0.008(2) -0.011(2)
C21 0.023(2) 0.029(3) 0.025(3) -0.011(2) 0.009(2) -0.009(2)
C22 0.020(2) 0.024(2) 0.014(2) -0.0009(18) 0.0081(18) -0.0004(18)
C23 0.020(2) 0.023(2) 0.023(3) -0.0006(19) 0.0070(19) -0.0005(18)
C24 0.042(3) 0.030(3) 0.040(3) 0.003(2) 0.016(3) 0.004(2)
C25 0.037(3) 0.032(3) 0.025(3) -0.004(2) 0.010(2) 0.004(2)
C26 0.021(2) 0.024(2) 0.023(3) 0.0022(19) 0.0067(19) 0.0048(19)
C27 0.031(3) 0.023(2) 0.031(3) -0.005(2) 0.017(2) -0.001(2)
C28 0.045(3) 0.034(3) 0.039(3) 0.016(3) 0.014(3) 0.010(3)
Br4 0.0428(3) 0.0282(3) 0.0315(3) -0.0108(2) 0.0118(2) 0.0022(2)
Br5 0.0242(2) 0.0471(3) 0.0192(3) 0.0062(2) 0.00883(19) -0.0041(2)
Br6 0.0218(2) 0.0569(3) 0.0200(3) 0.0134(2) 0.00586(19) 0.0085(2)
Al2 0.0174(6) 0.0241(7) 0.0125(7) 0.0011(5) 0.0059(5) 0.0024(5)
N3 0.0144(17) 0.0183(18) 0.0152(19) 0.0017(14) 0.0073(14) 0.0007(14)
N4 0.0146(17) 0.0157(17) 0.0125(19) 0.0019(14) 0.0039(14) -0.0037(14)
C29 0.017(2) 0.0082(18) 0.017(2) 0.0005(16) 0.0062(17) 0.0021(16)
C30 0.024(2) 0.038(3) 0.013(2) 0.001(2) 0.0075(19) -0.006(2)
C31 0.026(2) 0.021(2) 0.014(2) 0.0037(18) 0.0103(19) -0.0013(18)
C32 0.023(2) 0.033(3) 0.016(2) 0.004(2) 0.0077(19) 0.003(2)
C33 0.018(2) 0.027(2) 0.017(2) 0.0039(19) 0.0077(18) 0.0035(18)
C34 0.024(2) 0.022(2) 0.038(3) 0.007(2) 0.020(2) 0.0024(19)
C35 0.028(3) 0.032(3) 0.045(3) 0.014(2) 0.018(2) 0.014(2)
C36 0.018(2) 0.045(3) 0.035(3) 0.011(3) 0.001(2) 0.009(2)
C37 0.022(2) 0.036(3) 0.028(3) 0.003(2) 0.002(2) 0.001(2)
C38 0.019(2) 0.024(2) 0.019(2) 0.0005(19) 0.0073(18) 0.0028(18)
C39 0.028(3) 0.016(2) 0.079(5) 0.005(3) 0.021(3) 0.004(2)
C40 0.128(7) 0.032(3) 0.107(7) -0.017(4) 0.093(6) -0.026(4)
C41 0.083(5) 0.028(3) 0.066(5) -0.006(3) 0.033(4) -0.010(3)
C42 0.018(2) 0.023(2) 0.029(3) -0.001(2) 0.007(2) 0.0033(18)
C43 0.035(3) 0.028(3) 0.036(3) -0.011(2) 0.009(2) -0.008(2)
C44 0.024(3) 0.029(3) 0.042(3) 0.007(2) 0.013(2) 0.007(2)
C45 0.017(2) 0.015(2) 0.013(2) -0.0006(17) 0.0017(17) -0.0035(16)
C46 0.028(2) 0.021(2) 0.011(2) 0.0018(18) 0.0024(19) -0.0067(19)
C47 0.040(3) 0.027(3) 0.029(3) 0.002(2) 0.010(2) -0.022(2)
C48 0.021(2) 0.050(3) 0.032(3) -0.005(3) 0.012(2) -0.013(2)
C49 0.016(2) 0.041(3) 0.025(3) 0.000(2) 0.0084(19) -0.002(2)
C50 0.019(2) 0.025(2) 0.013(2) 0.0017(18) 0.0031(17) -0.0019(18)
C51 0.017(2) 0.019(2) 0.031(3) -0.004(2) 0.0053(19) 0.0025(18)
C52 0.027(3) 0.036(3) 0.049(4) -0.012(3) 0.013(2) 0.008(2)
C53 0.068(4) 0.024(3) 0.044(4) 0.010(3) 0.012(3) 0.007(3)
C54 0.034(3) 0.014(2) 0.029(3) -0.001(2) 0.006(2) -0.0020(19)
C55 0.081(5) 0.018(3) 0.037(3) 0.004(2) 0.010(3) 0.009(3)
C56 0.042(3) 0.027(3) 0.037(3) -0.007(2) 0.014(3) -0.004(2)

loop_
_atom_type_symbol
_atom_type_description
_atom_type_scat_dispersion_real
_atom_type_scat_dispersion_imag
_atom_type_scat_source
C C 0.0033 0.0016 'International Tables Vol C Tables 4.2.6.8 and 6.1.1.4'
H H 0.0000 0.0000 'International Tables Vol C Tables 4.2.6.8 and 6.1.1.4'
Al Al 0.0645 0.0514 'International Tables Vol C Tables 4.2.6.8 and 6.1.1.4'
Br Br -0.2901 2.4595 'International Tables Vol C Tables 4.2.6.8 and 6.1.1.4'
N N 0.0061 0.0033 'International Tables Vol C Tables 4.2.6.8 and 6.1.1.4'

loop_
_geom_angle_atom_site_label_1
_geom_angle_atom_site_label_2
_geom_angle_atom_site_label_3
_geom_angle
_geom_angle_site_symmetry_1
_geom_angle_site_symmetry_3
_geom_angle_publ_flag
C1 Al1 Br1 117.02(12) . . ?
C1 Al1 Br3 116.60(12) . . ?
Br1 Al1 Br3 104.67(5) . . ?
C1 Al1 Br2 101.99(12) . . ?
Br1 Al1 Br2 107.12(6) . . ?
Br3 Al1 Br2 108.93(5) . . ?
C1 N1 C17 123.0(3) . . ?
C1 N1 C2 123.5(4) . . ?
C17 N1 C2 112.6(3) . . ?
C1 N2 C5 123.7(4) . . ?
C1 N2 C4 123.0(3) . . ?
C5 N2 C4 112.9(3) . . ?
N2 C1 N1 117.8(4) . . ?
N2 C1 Al1 120.8(3) . . ?
N1 C1 Al1 120.1(3) . . ?
N1 C2 C3 110.4(4) . . ?
C2 C3 C4 107.1(4) . . ?
N2 C4 C3 110.0(4) . . ?
C6 C5 C10 122.3(4) . . ?
C6 C5 N2 119.3(4) . . ?
C10 C5 N2 118.0(4) . . ?
C7 C6 C5 117.3(4) . . ?
C7 C6 C14 119.8(4) . . ?
C5 C6 C14 122.9(4) . . ?
C8 C7 C6 121.8(4) . . ?
C7 C8 C9 119.9(4) . . ?
C8 C9 C10 121.3(4) . . ?
C9 C10 C5 117.3(4) . . ?
C9 C10 C11 119.0(4) . . ?
C5 C10 C11 123.7(4) . . ?
C10 C11 C13 111.5(4) . . ?
C10 C11 C12 112.4(4) . . ?
C13 C11 C12 108.2(4) . . ?
C6 C14 C15 112.0(4) . . ?
C6 C14 C16 110.6(4) . . ?
C15 C14 C16 109.2(4) . . ?
C22 C17 C18 122.5(4) . . ?
C22 C17 N1 117.7(4) . . ?
C18 C17 N1 119.4(4) . . ?
C19 C18 C17 117.0(4) . . ?
C19 C18 C26 119.4(4) . . ?
C17 C18 C26 123.6(4) . . ?
C20 C19 C18 121.9(4) . . ?
C21 C20 C19 119.2(4) . . ?
C20 C21 C22 121.8(4) . . ?
C21 C22 C17 117.5(4) . . ?
C21 C22 C23 119.1(4) . . ?
C17 C22 C23 123.4(4) . . ?
C24 C23 C22 112.6(4) . . ?
C24 C23 C25 110.5(4) . . ?
C22 C23 C25 110.2(4) . . ?
C18 C26 C27 111.7(4) . . ?
C18 C26 C28 111.1(4) . . ?
C27 C26 C28 109.7(4) . . ?
C29 Al2 Br4 103.52(12) . . ?
C29 Al2 Br6 116.20(12) . . ?
Br4 Al2 Br6 107.94(6) . . ?
C29 Al2 Br5 114.01(12) . . ?
Br4 Al2 Br5 110.33(6) . . ?
Br6 Al2 Br5 104.75(6) . . ?
C29 N3 C33 123.0(4) . . ?
C29 N3 C32 124.5(3) . . ?
C33 N3 C32 111.5(3) . . ?
C29 N4 C45 125.2(4) . . ?
C29 N4 C30 121.8(4) . . ?
C45 N4 C30 112.4(3) . . ?
N3 C29 N4 117.4(4) . . ?
N3 C29 Al2 120.5(3) . . ?
N4 C29 Al2 121.1(3) . . ?
N4 C30 C31 109.5(4) . . ?
C32 C31 C30 106.6(4) . . ?
N3 C32 C31 111.5(4) . . ?
C34 C33 C38 122.1(4) . . ?
C34 C33 N3 118.4(4) . . ?
C38 C33 N3 119.1(4) . . ?
C35 C34 C33 117.7(4) . . ?
C35 C34 C39 119.8(4) . . ?
C33 C34 C39 122.5(4) . . ?
C36 C35 C34 121.2(5) . . ?
C37 C36 C35 120.1(4) . . ?
C36 C37 C38 121.8(5) . . ?
C37 C38 C33 117.0(4) . . ?
C37 C38 C42 119.6(4) . . ?
C33 C38 C42 123.4(4) . . ?
C41 C39 C40 109.5(5) . . ?
C41 C39 C34 111.5(4) . . ?
C40 C39 C34 112.2(5) . . ?
C38 C42 C43 111.8(4) . . ?
C38 C42 C44 110.9(4) . . ?
C43 C42 C44 109.0(4) . . ?
C50 C45 C46 122.7(4) . . ?
C50 C45 N4 119.1(4) . . ?
C46 C45 N4 117.8(4) . . ?
C47 C46 C45 116.9(4) . . ?
C47 C46 C54 119.8(4) . . ?
C45 C46 C54 123.2(4) . . ?
C48 C47 C46 121.7(4) . . ?
C49 C48 C47 119.9(4) . . ?
C48 C49 C50 121.3(5) . . ?
C45 C50 C49 117.4(4) . . ?
C45 C50 C51 123.2(4) . . ?
C49 C50 C51 119.3(4) . . ?
C50 C51 C52 113.5(4) . . ?
C50 C51 C53 108.9(4) . . ?
C52 C51 C53 109.9(4) . . ?
C46 C54 C56 111.7(4) . . ?
C46 C54 C55 111.6(4) . . ?
C56 C54 C55 109.8(4) . . ?

loop_
_geom_bond_atom_site_label_1
_geom_bond_atom_site_label_2
_geom_bond_distance
_geom_bond_site_symmetry_2
_geom_bond_publ_flag
Br1 Al1 2.2868(14) . ?
Br2 Al1 2.2969(14) . ?
Br3 Al1 2.2930(13) . ?
Al1 C1 2.079(4) . ?
N1 C1 1.345(5) . ?
N1 C17 1.455(5) . ?
N1 C2 1.480(6) . ?
N2 C1 1.341(5) . ?
N2 C5 1.454(5) . ?
N2 C4 1.481(6) . ?
C2 C3 1.498(6) . ?
C3 C4 1.500(6) . ?
C5 C6 1.400(6) . ?
C5 C10 1.404(6) . ?
C6 C7 1.398(6) . ?
C6 C14 1.514(6) . ?
C7 C8 1.371(7) . ?
C8 C9 1.382(6) . ?
C9 C10 1.398(6) . ?
C10 C11 1.519(6) . ?
C11 C13 1.528(7) . ?
C11 C12 1.535(7) . ?
C14 C15 1.520(7) . ?
C14 C16 1.534(7) . ?
C17 C22 1.399(6) . ?
C17 C18 1.401(6) . ?
C18 C19 1.391(6) . ?
C18 C26 1.514(6) . ?
C19 C20 1.386(7) . ?
C20 C21 1.378(7) . ?
C21 C22 1.386(6) . ?
C22 C23 1.525(6) . ?
C23 C24 1.519(7) . ?
C23 C25 1.533(6) . ?
C26 C27 1.522(7) . ?
C26 C28 1.526(6) . ?
Br4 Al2 2.2892(14) . ?
Br5 Al2 2.2914(14) . ?
Br6 Al2 2.2906(13) . ?
Al2 C29 2.076(4) . ?
N3 C29 1.342(5) . ?
N3 C33 1.445(5) . ?
N3 C32 1.474(6) . ?
N4 C29 1.348(5) . ?
N4 C45 1.447(5) . ?
N4 C30 1.475(6) . ?
C30 C31 1.507(6) . ?
C31 C32 1.500(6) . ?
C33 C34 1.399(6) . ?
C33 C38 1.406(6) . ?
C34 C35 1.388(7) . ?
C34 C39 1.530(7) . ?
C35 C36 1.374(7) . ?
C36 C37 1.374(7) . ?
C37 C38 1.387(6) . ?
C38 C42 1.523(6) . ?
C39 C41 1.517(8) . ?
C39 C40 1.530(8) . ?
C42 C43 1.531(7) . ?
C42 C44 1.535(7) . ?
C45 C50 1.398(6) . ?
C45 C46 1.399(6) . ?
C46 C47 1.390(7) . ?
C46 C54 1.509(7) . ?
C47 C48 1.383(7) . ?
C48 C49 1.370(7) . ?
C49 C50 1.398(6) . ?
C50 C51 1.510(6) . ?
C51 C52 1.523(7) . ?
C51 C53 1.546(7) . ?
C54 C56 1.537(7) . ?
C54 C55 1.544(7) . ?

loop_
_geom_torsion_atom_site_label_1
_geom_torsion_atom_site_label_2
_geom_torsion_atom_site_label_3
_geom_torsion_atom_site_label_4
_geom_torsion
_geom_torsion_site_symmetry_1
_geom_torsion_site_symmetry_2
_geom_torsion_site_symmetry_3
_geom_torsion_site_symmetry_4
_geom_torsion_publ_flag
C5 N2 C1 N1 171.9(4) . . . . ?
C4 N2 C1 N1 -0.5(6) . . . . ?
C5 N2 C1 Al1 -21.3(5) . . . . ?
C4 N2 C1 Al1 166.2(3) . . . . ?
C17 N1 C1 N2 -166.0(4) . . . . ?
C2 N1 C1 N2 2.6(6) . . . . ?
C17 N1 C1 Al1 27.2(5) . . . . ?
C2 N1 C1 Al1 -164.3(3) . . . . ?
C1 N1 C2 C3 26.7(6) . . . . ?
C17 N1 C2 C3 -163.7(4) . . . . ?
N1 C2 C3 C4 -54.7(5) . . . . ?
C1 N2 C4 C3 -30.5(6) . . . . ?
C5 N2 C4 C3 156.3(4) . . . . ?
C2 C3 C4 N2 56.5(5) . . . . ?
C1 N2 C5 C6 104.1(5) . . . . ?
C4 N2 C5 C6 -82.8(5) . . . . ?
C1 N2 C5 C10 -82.8(5) . . . . ?
C4 N2 C5 C10 90.3(5) . . . . ?
C10 C5 C6 C7 2.0(7) . . . . ?
N2 C5 C6 C7 174.7(4) . . . . ?
C10 C5 C6 C14 -177.7(4) . . . . ?
N2 C5 C6 C14 -4.9(7) . . . . ?
C5 C6 C7 C8 -1.1(7) . . . . ?
C14 C6 C7 C8 178.6(5) . . . . ?
C6 C7 C8 C9 -0.5(8) . . . . ?
C7 C8 C9 C10 1.4(8) . . . . ?
C8 C9 C10 C5 -0.5(7) . . . . ?
C8 C9 C10 C11 179.5(4) . . . . ?
C6 C5 C10 C9 -1.2(7) . . . . ?
N2 C5 C10 C9 -174.0(4) . . . . ?
C6 C5 C10 C11 178.8(4) . . . . ?
N2 C5 C10 C11 5.9(6) . . . . ?
C9 C10 C11 C13 77.5(5) . . . . ?
C5 C10 C11 C13 -102.4(5) . . . . ?
C9 C10 C11 C12 -44.3(6) . . . . ?
C5 C10 C11 C12 135.8(5) . . . . ?
C7 C6 C14 C15 47.4(6) . . . . ?
C5 C6 C14 C15 -132.9(5) . . . . ?
C7 C6 C14 C16 -74.7(6) . . . . ?
C5 C6 C14 C16 105.0(5) . . . . ?
C1 N1 C17 C22 79.9(5) . . . . ?
C2 N1 C17 C22 -89.7(5) . . . . ?
C1 N1 C17 C18 -106.5(5) . . . . ?
C2 N1 C17 C18 83.8(5) . . . . ?
C22 C17 C18 C19 -3.2(6) . . . . ?
N1 C17 C18 C19 -176.4(4) . . . . ?
C22 C17 C18 C26 174.5(4) . . . . ?
N1 C17 C18 C26 1.4(6) . . . . ?
C17 C18 C19 C20 -0.5(7) . . . . ?
C26 C18 C19 C20 -178.3(4) . . . . ?
C18 C19 C20 C21 2.9(8) . . . . ?
C19 C20 C21 C22 -1.8(8) . . . . ?
C20 C21 C22 C17 -1.6(7) . . . . ?
C20 C21 C22 C23 175.6(4) . . . . ?
C18 C17 C22 C21 4.3(6) . . . . ?
N1 C17 C22 C21 177.6(4) . . . . ?
C18 C17 C22 C23 -172.9(4) . . . . ?
N1 C17 C22 C23 0.4(6) . . . . ?
C21 C22 C23 C24 59.9(6) . . . . ?
C17 C22 C23 C24 -123.0(5) . . . . ?
C21 C22 C23 C25 -63.9(5) . . . . ?
C17 C22 C23 C25 113.2(5) . . . . ?
C19 C18 C26 C27 -49.4(5) . . . . ?
C17 C18 C26 C27 132.9(4) . . . . ?
C19 C18 C26 C28 73.5(6) . . . . ?
C17 C18 C26 C28 -104.2(5) . . . . ?
C33 N3 C29 N4 -163.1(4) . . . . ?
C32 N3 C29 N4 5.1(6) . . . . ?
C33 N3 C29 Al2 27.8(5) . . . . ?
C32 N3 C29 Al2 -164.0(3) . . . . ?
C45 N4 C29 N3 176.0(4) . . . . ?
C30 N4 C29 N3 5.0(6) . . . . ?
C45 N4 C29 Al2 -14.9(5) . . . . ?
C30 N4 C29 Al2 174.0(3) . . . . ?
C29 N4 C30 C31 -38.5(5) . . . . ?
C45 N4 C30 C31 149.4(4) . . . . ?
N4 C30 C31 C32 59.1(5) . . . . ?
C29 N3 C32 C31 19.7(6) . . . . ?
C33 N3 C32 C31 -170.9(4) . . . . ?
C30 C31 C32 N3 -50.4(5) . . . . ?
C29 N3 C33 C34 75.8(6) . . . . ?
C32 N3 C33 C34 -93.7(5) . . . . ?
C29 N3 C33 C38 -111.2(5) . . . . ?
C32 N3 C33 C38 79.2(5) . . . . ?
C38 C33 C34 C35 3.4(7) . . . . ?
N3 C33 C34 C35 176.2(4) . . . . ?
C38 C33 C34 C39 -174.4(5) . . . . ?
N3 C33 C34 C39 -1.7(7) . . . . ?
C33 C34 C35 C36 -1.4(8) . . . . ?
C39 C34 C35 C36 176.5(5) . . . . ?
C34 C35 C36 C37 -0.4(9) . . . . ?
C35 C36 C37 C38 0.3(9) . . . . ?
C36 C37 C38 C33 1.7(8) . . . . ?
C36 C37 C38 C42 -177.5(5) . . . . ?
C34 C33 C38 C37 -3.6(7) . . . . ?
N3 C33 C38 C37 -176.2(4) . . . . ?
C34 C33 C38 C42 175.5(5) . . . . ?
N3 C33 C38 C42 2.9(7) . . . . ?
C35 C34 C39 C41 -68.2(7) . . . . ?
C33 C34 C39 C41 109.6(6) . . . . ?
C35 C34 C39 C40 55.1(7) . . . . ?
C33 C34 C39 C40 -127.2(6) . . . . ?
C37 C38 C42 C43 -53.1(6) . . . . ?
C33 C38 C42 C43 127.8(5) . . . . ?
C37 C38 C42 C44 68.8(6) . . . . ?
C33 C38 C42 C44 -110.3(5) . . . . ?
C29 N4 C45 C50 96.9(5) . . . . ?
C30 N4 C45 C50 -91.2(5) . . . . ?
C29 N4 C45 C46 -90.3(5) . . . . ?
C30 N4 C45 C46 81.6(5) . . . . ?
C50 C45 C46 C47 -1.1(7) . . . . ?
N4 C45 C46 C47 -173.6(4) . . . . ?
C50 C45 C46 C54 176.8(4) . . . . ?
N4 C45 C46 C54 4.3(6) . . . . ?
C45 C46 C47 C48 -0.4(7) . . . . ?
C54 C46 C47 C48 -178.4(5) . . . . ?
C46 C47 C48 C49 0.9(8) . . . . ?
C47 C48 C49 C50 0.2(8) . . . . ?
C46 C45 C50 C49 2.1(7) . . . . ?
N4 C45 C50 C49 174.5(4) . . . . ?
C46 C45 C50 C51 -173.9(4) . . . . ?
N4 C45 C50 C51 -1.4(6) . . . . ?
C48 C49 C50 C45 -1.6(7) . . . . ?
C48 C49 C50 C51 174.5(4) . . . . ?
C45 C50 C51 C52 -139.2(4) . . . . ?
C49 C50 C51 C52 44.9(6) . . . . ?
C45 C50 C51 C53 98.0(5) . . . . ?
C49 C50 C51 C53 -77.9(6) . . . . ?
C47 C46 C54 C56 70.3(6) . . . . ?
C45 C46 C54 C56 -107.6(5) . . . . ?
C47 C46 C54 C55 -53.0(6) . . . . ?
C45 C46 C54 C55 129.1(5) . . . . ?
